data_1556019
loop_
_publ_author_name
'Jin, Yushu'
'Chen, Ming'
'Ge, Shaozhong'
'Hartwig, John F.'

_publ_section_title
;
 Palladium-Catalyzed, Enantioselective \a-Arylation of \a-Fluorooxindoles.
;
_journal_issue 6
_journal_name_full 'Organic letters'
_journal_page_first 1390
_journal_page_last 1393
_journal_paper_doi 10.1021/acs.orglett.7b00294
_journal_volume 19
_journal_year 2017
_chemical_absolute_configuration ad
_chemical_formula_sum 'C16 H11 F N2 O'
_chemical_formula_weight 266.27
_chemical_name_common 'compound 3b '
_chemical_name_systematic 'compound 3b '
_space_group.centring_type primitive

_space_group_crystal_system orthorhombic
_space_group_IT_number 19
_space_group_name_Hall 'P 2ac 2ab'
_space_group_name_H-M_alt 'P 21 21 21'
_atom_sites_solution_hydrogens geom
_atom_sites_solution_primary iterative
_atom_sites_solution_secondary difmap
_audit_creation_method SHELXL-2014/7
_cell_angle_alpha 90
_cell_angle_beta 90
_cell_angle_gamma 90
_cell_formula_units_Z 4
_cell_length_a 8.4334(7)
_cell_length_b 9.1934(8)
_cell_length_c 16.9142(15)
_cell_measurement_reflns_used 9846
_cell_measurement_temperature 100(2)
_cell_measurement_theta_max 68.18
_cell_measurement_theta_min 2.61
_cell_volume 1311.4(2)
_computing_cell_refinement 'Bruker SAINT'
_computing_data_collection 'Bruker APEX2'
_computing_data_reduction 'Bruker SAINT'
_computing_molecular_graphics ORTEP-32
_computing_publication_material WinGX
_computing_structure_refinement SHELXL-2014
_computing_structure_solution SHELXT-2014
_diffrn_ambient_temperature 100(2)
_diffrn_detector_area_resol_mean 8.366
_diffrn_measured_fraction_theta_full 1.000
_diffrn_measured_fraction_theta_max 0.995
_diffrn_measurement_device_type 'Bruker APEX-II CCD'
_diffrn_measurement_method '\f and \w scans'
_diffrn_radiation_type CuK\a
_diffrn_radiation_wavelength 1.54178
_diffrn_reflns_av_R_equivalents 0.0522
_diffrn_reflns_av_unetI/netI 0.0248
_diffrn_reflns_Laue_measured_fraction_full 1.000
_diffrn_reflns_Laue_measured_fraction_max 0.995
_diffrn_reflns_limit_h_max 10
_diffrn_reflns_limit_h_min -10
_diffrn_reflns_limit_k_max 11
_diffrn_reflns_limit_k_min -7
_diffrn_reflns_limit_l_max 20
_diffrn_reflns_limit_l_min -20
_diffrn_reflns_number 27191
_diffrn_reflns_point_group_measured_fraction_full 1.000
_diffrn_reflns_point_group_measured_fraction_max 0.994
_diffrn_reflns_theta_full 67.000
_diffrn_reflns_theta_max 68.484
_diffrn_reflns_theta_min 5.230
_diffrn_source 'microfocus rotating anode'
_exptl_absorpt_coefficient_mu 0.791
_exptl_absorpt_correction_T_max 0.929
_exptl_absorpt_correction_T_min 0.784
_exptl_absorpt_correction_type multi-scan
_exptl_absorpt_process_details SADABS
_exptl_crystal_colour colorless
_exptl_crystal_density_diffrn 1.349
_exptl_crystal_description plate
_exptl_crystal_F_000 552
_exptl_crystal_size_max 0.060
_exptl_crystal_size_mid 0.050
_exptl_crystal_size_min 0.030
_refine_diff_density_max 0.202
_refine_diff_density_min -0.124
_refine_diff_density_rms 0.039
_refine_ls_abs_structure_details
; 
 Flack x determined using 907 quotients [(I+)-(I-)]/[(I+)+(I-)] 
 (Parsons, Flack and Wagner, Acta Cryst. B69 (2013) 249-259). 
;
_refine_ls_abs_structure_Flack 0.00(8)
_refine_ls_extinction_method none
_refine_ls_goodness_of_fit_ref 1.133
_refine_ls_hydrogen_treatment constr
_refine_ls_matrix_type full
_refine_ls_number_parameters 182
_refine_ls_number_reflns 2391
_refine_ls_number_restraints 0
_refine_ls_restrained_S_all 1.133
_refine_ls_R_factor_all 0.0444
_refine_ls_R_factor_gt 0.0410
_refine_ls_shift/su_max 0.000
_refine_ls_shift/su_mean 0.000
_refine_ls_structure_factor_coef Fsqd
_refine_ls_weighting_details 'w=1/[\s^2^(Fo^2^)+(0.0398P)^2^+0.5734P] where P=(Fo^2^+2Fc^2^)/3'
_refine_ls_weighting_scheme calc
_refine_ls_wR_factor_gt 0.1012
_refine_ls_wR_factor_ref 0.1045
_reflns_Friedel_coverage 0.707
_reflns_Friedel_fraction_full 0.999
_reflns_Friedel_fraction_max 0.992
_reflns_number_gt 2263
_reflns_number_total 2391
_reflns_threshold_expression 'I > 2\s(I)'
_cod_data_source_file ol7b00294_si_002.cif
_cod_data_source_block compound_3b
_cod_database_code 1556019
_shelx_shelxl_version_number 2014/7
_shelx_space_group_comment
; 
The symmetry employed for this shelxl refinement is uniquely defined 
by the following loop, which should always be used as a source of 
symmetry information in preference to the above space-group names. 
They are only intended as comments. 
;
_shelx_estimated_absorpt_t_min 0.954
_shelx_estimated_absorpt_t_max 0.977

loop_
_space_group_symop_operation_xyz
'x, y, z'
'-x+1/2, -y, z+1/2'
'-x, y+1/2, -z+1/2'
'x+1/2, -y+1/2, -z'

loop_
_atom_site_label
_atom_site_type_symbol
_atom_site_fract_x
_atom_site_fract_y
_atom_site_fract_z
_atom_site_U_iso_or_equiv
_atom_site_adp_type
_atom_site_occupancy
_atom_site_site_symmetry_order
_atom_site_calc_flag
_atom_site_refinement_flags_posn
_atom_site_refinement_flags_adp
C1 C 0.7311(4) 0.4559(4) 0.44139(17) 0.0353(7) Uani 1 1 d . .
C2 C 0.7122(4) 0.2979(3) 0.41991(17) 0.0325(6) Uani 1 1 d . .
C3 C 0.5865(4) 0.2055(4) 0.43094(18) 0.0361(7) Uani 1 1 d . .
H3 H 0.4908 0.2387 0.4544 0.043 Uiso 1 1 calc R U
C4 C 0.6035(4) 0.0600(4) 0.40659(18) 0.0413(7) Uani 1 1 d . .
H4 H 0.5198 -0.0074 0.4147 0.050 Uiso 1 1 calc R U
C5 C 0.7423(4) 0.0159(4) 0.3708(2) 0.0436(8) Uani 1 1 d . .
H5 H 0.7516 -0.0825 0.3543 0.052 Uiso 1 1 calc R U
C6 C 0.8693(4) 0.1095(4) 0.35806(18) 0.0404(7) Uani 1 1 d . .
H6 H 0.9633 0.0775 0.3324 0.049 Uiso 1 1 calc R U
C7 C 0.8526(4) 0.2515(3) 0.38438(18) 0.0354(7) Uani 1 1 d . .
C8 C 0.9008(4) 0.4915(4) 0.40884(19) 0.0373(7) Uani 1 1 d . .
C9 C 1.1206(4) 0.3514(4) 0.3470(2) 0.0486(9) Uani 1 1 d . .
H9A H 1.1770 0.4441 0.3523 0.073 Uiso 1 1 calc R U
H9B H 1.1134 0.3252 0.2909 0.073 Uiso 1 1 calc R U
H9C H 1.1783 0.2754 0.3756 0.073 Uiso 1 1 calc R U
C10 C 0.6037(4) 0.5547(3) 0.41066(17) 0.0323(6) Uani 1 1 d . .
C11 C 0.6009(4) 0.5921(4) 0.33102(19) 0.0415(8) Uani 1 1 d . .
H11 H 0.6829 0.5592 0.2969 0.050 Uiso 1 1 calc R U
C12 C 0.4799(4) 0.6767(4) 0.30151(19) 0.0427(8) Uani 1 1 d . .
H12 H 0.4781 0.7020 0.2471 0.051 Uiso 1 1 calc R U
C13 C 0.3601(4) 0.7250(3) 0.35183(18) 0.0339(6) Uani 1 1 d . .
C14 C 0.3628(4) 0.6885(3) 0.43126(18) 0.0372(7) Uani 1 1 d . .
H14 H 0.2813 0.7219 0.4655 0.045 Uiso 1 1 calc R U
C15 C 0.4844(4) 0.6034(3) 0.46044(19) 0.0370(7) Uani 1 1 d . .
H15 H 0.4863 0.5781 0.5149 0.044 Uiso 1 1 calc R U
C16 C 0.2359(4) 0.8168(3) 0.32124(18) 0.0388(7) Uani 1 1 d . .
N1 N 0.9621(3) 0.3656(3) 0.37968(15) 0.0373(6) Uani 1 1 d . .
N2 N 0.1442(4) 0.8933(4) 0.29455(18) 0.0523(8) Uani 1 1 d . .
O1 O 0.9643(3) 0.6096(3) 0.41165(15) 0.0481(6) Uani 1 1 d . .
F1 F 0.7414(2) 0.47091(19) 0.52393(10) 0.0399(4) Uani 1 1 d . .

loop_
_atom_site_aniso_label
_atom_site_aniso_U_11
_atom_site_aniso_U_22
_atom_site_aniso_U_33
_atom_site_aniso_U_23
_atom_site_aniso_U_13
_atom_site_aniso_U_12
C1 0.0329(15) 0.0369(17) 0.0362(15) -0.0017(13) 0.0003(12) 0.0003(14)
C2 0.0330(15) 0.0276(15) 0.0368(14) -0.0005(12) -0.0012(12) 0.0035(12)
C3 0.0342(15) 0.0361(17) 0.0380(14) 0.0025(13) 0.0017(12) 0.0011(13)
C4 0.0460(18) 0.0372(18) 0.0408(16) 0.0013(14) -0.0002(14) -0.0058(15)
C5 0.0531(19) 0.0325(17) 0.0450(17) 0.0006(14) -0.0024(16) 0.0055(15)
C6 0.0411(17) 0.0385(18) 0.0417(16) -0.0021(14) 0.0018(14) 0.0084(15)
C7 0.0328(15) 0.0364(17) 0.0369(15) 0.0013(13) -0.0019(12) 0.0042(13)
C8 0.0298(14) 0.0390(18) 0.0432(16) 0.0021(14) -0.0035(13) -0.0016(14)
C9 0.0312(16) 0.055(2) 0.060(2) -0.0016(17) 0.0063(15) 0.0028(16)
C10 0.0301(14) 0.0252(15) 0.0415(15) -0.0029(12) -0.0017(12) -0.0030(12)
C11 0.0370(16) 0.0437(19) 0.0438(17) -0.0026(14) 0.0056(14) 0.0059(15)
C12 0.0435(18) 0.0467(19) 0.0377(16) 0.0027(14) 0.0007(14) 0.0055(16)
C13 0.0325(15) 0.0248(15) 0.0444(15) -0.0025(12) -0.0022(12) 0.0009(12)
C14 0.0329(15) 0.0325(16) 0.0464(16) -0.0021(13) 0.0082(13) 0.0021(13)
C15 0.0356(15) 0.0333(17) 0.0420(16) 0.0012(13) 0.0024(13) 0.0020(14)
C16 0.0442(17) 0.0319(16) 0.0401(15) -0.0021(13) 0.0025(14) 0.0013(15)
N1 0.0283(12) 0.0396(15) 0.0439(14) -0.0011(11) 0.0030(11) 0.0019(11)
N2 0.0548(18) 0.0534(19) 0.0487(16) -0.0006(14) -0.0004(14) 0.0215(17)
O1 0.0383(12) 0.0395(14) 0.0664(16) -0.0030(11) -0.0009(11) -0.0100(11)
F1 0.0375(9) 0.0425(10) 0.0397(9) -0.0036(8) -0.0036(8) 0.0026(8)

loop_
_atom_type_symbol
_atom_type_description
_atom_type_scat_dispersion_real
_atom_type_scat_dispersion_imag
_atom_type_scat_source
C C 0.0181 0.0091 'International Tables Vol C Tables 4.2.6.8 and 6.1.1.4'
H H 0.0000 0.0000 'International Tables Vol C Tables 4.2.6.8 and 6.1.1.4'
N N 0.0311 0.0180 'International Tables Vol C Tables 4.2.6.8 and 6.1.1.4'
O O 0.0492 0.0322 'International Tables Vol C Tables 4.2.6.8 and 6.1.1.4'
F F 0.0727 0.0534 'International Tables Vol C Tables 4.2.6.8 and 6.1.1.4'

loop_
_geom_angle_atom_site_label_1
_geom_angle_atom_site_label_2
_geom_angle_atom_site_label_3
_geom_angle
F1 C1 C10 109.2(2)
F1 C1 C2 109.9(2)
C10 C1 C2 115.2(3)
F1 C1 C8 105.8(2)
C10 C1 C8 113.9(2)
C2 C1 C8 102.3(3)
C3 C2 C7 121.7(3)
C3 C2 C1 130.3(3)
C7 C2 C1 108.0(3)
C2 C3 C4 118.1(3)
C2 C3 H3 121.0
C4 C3 H3 121.0
C5 C4 C3 119.7(3)
C5 C4 H4 120.2
C3 C4 H4 120.2
C4 C5 C6 122.7(3)
C4 C5 H5 118.7
C6 C5 H5 118.7
C7 C6 C5 117.0(3)
C7 C6 H6 121.5
C5 C6 H6 121.5
C6 C7 C2 120.8(3)
C6 C7 N1 128.4(3)
C2 C7 N1 110.8(3)
O1 C8 N1 127.5(3)
O1 C8 C1 125.2(3)
N1 C8 C1 107.3(3)
N1 C9 H9A 109.5
N1 C9 H9B 109.5
H9A C9 H9B 109.5
N1 C9 H9C 109.5
H9A C9 H9C 109.5
H9B C9 H9C 109.5
C15 C10 C11 119.8(3)
C15 C10 C1 120.3(3)
C11 C10 C1 119.8(3)
C12 C11 C10 120.2(3)
C12 C11 H11 119.9
C10 C11 H11 119.9
C11 C12 C13 119.7(3)
C11 C12 H12 120.1
C13 C12 H12 120.1
C14 C13 C12 120.2(3)
C14 C13 C16 120.1(3)
C12 C13 C16 119.6(3)
C15 C14 C13 119.7(3)
C15 C14 H14 120.1
C13 C14 H14 120.1
C14 C15 C10 120.3(3)
C14 C15 H15 119.8
C10 C15 H15 119.8
N2 C16 C13 176.1(4)
C8 N1 C7 111.5(2)
C8 N1 C9 124.4(3)
C7 N1 C9 124.1(3)

loop_
_geom_bond_atom_site_label_1
_geom_bond_atom_site_label_2
_geom_bond_distance
C1 F1 1.406(3)
C1 C10 1.500(4)
C1 C2 1.506(4)
C1 C8 1.568(4)
C2 C3 1.371(5)
C2 C7 1.395(4)
C3 C4 1.406(5)
C3 H3 0.9500
C4 C5 1.379(5)
C4 H4 0.9500
C5 C6 1.391(5)
C5 H5 0.9500
C6 C7 1.387(5)
C6 H6 0.9500
C7 N1 1.400(4)
C8 O1 1.212(4)
C8 N1 1.360(4)
C9 N1 1.453(4)
C9 H9A 0.9800
C9 H9B 0.9800
C9 H9C 0.9800
C10 C15 1.386(4)
C10 C11 1.390(4)
C11 C12 1.376(5)
C11 H11 0.9500
C12 C13 1.394(4)
C12 H12 0.9500
C13 C14 1.385(4)
C13 C16 1.441(4)
C14 C15 1.381(5)
C14 H14 0.9500
C15 H15 0.9500
C16 N2 1.139(4)
